data_2015248
loop_
_publ_author_name
'Vasconcelos, Thatyana R. A.'
'de Souza, Marcus V. N.'
'Wardell, Solange M. S. V.'
'Wardell, James L.'
'Low, John N.'
'Glidewell, Christopher'

_publ_section_title
;
 Hydrogen-bonded framework structures in
 4-[(4-chloro-3-nitrobenzoyl)hydrazinocarbonyl]pyridinium chloride and
 <i>N</i>-3,5-dinitrobenzoyl-<i>N</i>'-isonicotinoylhydrazine
;
_journal_coeditor_code GG3003
_journal_issue 4
_journal_name_full 'Acta Crystallographica Section C'
_journal_page_first o222
_journal_page_last o226
_journal_paper_doi 10.1107/S0108270106006512
_journal_volume 62
_journal_year 2006
_chemical_formula_iupac 'C13 H9 N5 O6'
_chemical_formula_moiety 'C13 H9 N5 O6'
_chemical_formula_sum 'C13 H9 N5 O6'
_chemical_formula_weight 331.25
_chemical_name_systematic
;
N-3,5-dinitrobenzoyl-N'-isonicotinoylhydrazine
;
_space_group_IT_number 14
_symmetry_cell_setting monoclinic
_symmetry_space_group_name_Hall '-P 2yn'
_symmetry_space_group_name_H-M 'P 1 21/n 1'
_atom_sites_solution_hydrogens geom
_atom_sites_solution_primary direct
_atom_sites_solution_secondary difmap
_cell_angle_alpha 90.00
_cell_angle_beta 96.4890(16)
_cell_angle_gamma 90.00
_cell_formula_units_Z 4
_cell_length_a 7.4534(2)
_cell_length_b 22.1762(6)
_cell_length_c 8.1006(2)
_cell_measurement_reflns_used 3028
_cell_measurement_temperature 120(2)
_cell_measurement_theta_max 27.49
_cell_measurement_theta_min 3.13
_cell_volume 1330.35(6)
_computing_cell_refinement 'DENZO (Otwinowski & Minor, 1997) and COLLECT'
_computing_data_collection 'COLLECT (Hooft, 1999)'
_computing_data_reduction 'DENZO and COLLECT'
_computing_molecular_graphics 'PLATON (Spek, 2003)'
_computing_publication_material 'SHELXL97 and PRPKAPPA (Ferguson, 1999)'
_computing_structure_refinement 'OSCAIL and SHELXL97 (Sheldrick, 1997)'
_computing_structure_solution 'OSCAIL (McArdle, 2003) and SHELXS97 (Sheldrick, 1997)'
_diffrn_ambient_temperature 120(2)
_diffrn_detector_area_resol_mean 9.091
_diffrn_measured_fraction_theta_full 0.991
_diffrn_measured_fraction_theta_max 0.991
_diffrn_measurement_device_type 'Nonius KappaCCD'
_diffrn_measurement_method '\f and \w scans'
_diffrn_radiation_monochromator graphite
_diffrn_radiation_source 'Bruker-Nonius FR591 rotating anode'
_diffrn_radiation_type 'Mo K\a'
_diffrn_radiation_wavelength 0.71073
_diffrn_reflns_av_R_equivalents 0.0348
_diffrn_reflns_av_sigmaI/netI 0.0226
_diffrn_reflns_limit_h_max 8
_diffrn_reflns_limit_h_min -9
_diffrn_reflns_limit_k_max 26
_diffrn_reflns_limit_k_min -28
_diffrn_reflns_limit_l_max 10
_diffrn_reflns_limit_l_min -10
_diffrn_reflns_number 16762
_diffrn_reflns_theta_full 27.49
_diffrn_reflns_theta_max 27.49
_diffrn_reflns_theta_min 3.13
_diffrn_standards_decay_% 0
_exptl_absorpt_coefficient_mu 0.135
_exptl_absorpt_correction_T_max 0.979
_exptl_absorpt_correction_T_min 0.932
_exptl_absorpt_correction_type multi-scan
_exptl_absorpt_process_details '(SADABS; Sheldrick, 2003)'
_exptl_crystal_colour yellow
_exptl_crystal_density_diffrn 1.654
_exptl_crystal_density_method 'not measured'
_exptl_crystal_description block
_exptl_crystal_F_000 680
_exptl_crystal_size_max 0.28
_exptl_crystal_size_mid 0.16
_exptl_crystal_size_min 0.16
_refine_diff_density_max 0.303
_refine_diff_density_min -0.215
_refine_ls_extinction_method none
_refine_ls_goodness_of_fit_ref 1.058
_refine_ls_hydrogen_treatment constr
_refine_ls_matrix_type full
_refine_ls_number_parameters 217
_refine_ls_number_reflns 3028
_refine_ls_number_restraints 0
_refine_ls_restrained_S_all 1.058
_refine_ls_R_factor_all 0.0411
_refine_ls_R_factor_gt 0.0369
_refine_ls_shift/su_max 0.001
_refine_ls_shift/su_mean 0.000
_refine_ls_structure_factor_coef Fsqd
_refine_ls_weighting_details 'w=1/[\s^2^(Fo^2^)+(0.0419P)^2^+0.7643P] where P=(Fo^2^+2Fc^2^)/3'
_refine_ls_weighting_scheme calc
_refine_ls_wR_factor_gt 0.0955
_refine_ls_wR_factor_ref 0.0987
_reflns_number_gt 2754
_reflns_number_total 3028
_reflns_threshold_expression I>2\s(I)
_cod_data_source_file gg3003.cif
_cod_data_source_block II
_cod_original_sg_symbol_H-M 'P 21/n'
_cod_database_code 2015248
_cod_database_fobs_code 2015248

loop_
_symmetry_equiv_pos_as_xyz
'x, y, z'
'-x+1/2, y+1/2, -z+1/2'
'-x, -y, -z'
'x+1/2, -y+1/2, z+1/2'

loop_
_atom_site_type_symbol
_atom_site_label
_atom_site_fract_x
_atom_site_fract_y
_atom_site_fract_z
_atom_site_U_iso_or_equiv
_atom_site_adp_type
_atom_site_calc_flag
_atom_site_refinement_flags
_atom_site_occupancy
N N11 0.29107(15) 0.77611(5) 0.18882(14) 0.0198(2) Uani d . 1
C C12 0.29407(18) 0.76568(6) 0.35161(16) 0.0194(3) Uani d . 1
C C13 0.37705(18) 0.71574(6) 0.43050(16) 0.0185(3) Uani d . 1
C C14 0.45741(17) 0.67366(5) 0.33512(16) 0.0167(3) Uani d . 1
C C15 0.45568(17) 0.68411(6) 0.16552(16) 0.0197(3) Uani d . 1
C C16 0.37324(19) 0.73597(6) 0.09849(16) 0.0217(3) Uani d . 1
C C17 0.53402(17) 0.61583(6) 0.40841(16) 0.0180(3) Uani d . 1
O O1 0.52800(14) 0.56838(4) 0.32958(13) 0.0262(2) Uani d . 1
N N17 0.60258(15) 0.61959(5) 0.56963(13) 0.0176(2) Uani d . 1
N N27 0.68100(15) 0.56676(5) 0.63692(14) 0.0190(2) Uani d . 1
C C27 0.69292(17) 0.55863(6) 0.80285(16) 0.0174(3) Uani d . 1
O O2 0.64901(14) 0.59731(4) 0.89848(12) 0.0246(2) Uani d . 1
C C21 0.77229(16) 0.49956(5) 0.86527(16) 0.0164(3) Uani d . 1
C C22 0.86809(17) 0.46194(6) 0.76805(16) 0.0177(3) Uani d . 1
C C23 0.93238(16) 0.40760(6) 0.83413(16) 0.0177(3) Uani d . 1
N N3 1.03185(15) 0.36794(5) 0.73068(14) 0.0211(2) Uani d . 1
O O31 1.06419(15) 0.38698(5) 0.59570(14) 0.0331(3) Uani d . 1
O O32 1.07576(15) 0.31778(5) 0.78513(13) 0.0310(3) Uani d . 1
C C24 0.90610(17) 0.38855(6) 0.99209(17) 0.0192(3) Uani d . 1
C C25 0.81494(17) 0.42775(6) 1.08553(16) 0.0180(3) Uani d . 1
N N5 0.78968(16) 0.40949(5) 1.25585(15) 0.0234(3) Uani d . 1
O O51 0.80620(16) 0.35600(5) 1.29025(14) 0.0347(3) Uani d . 1
O O52 0.75444(15) 0.44909(5) 1.35295(13) 0.0307(3) Uani d . 1
C C26 0.74794(16) 0.48310(6) 1.02698(16) 0.0173(3) Uani d . 1
H H12 0.2365 0.7939 0.4166 0.023 Uiso calc R 1
H H13 0.3788 0.7105 0.5471 0.022 Uiso calc R 1
H H15 0.5099 0.6563 0.0971 0.024 Uiso calc R 1
H H16 0.3749 0.7435 -0.0168 0.026 Uiso calc R 1
H H17 0.6547 0.6534 0.6064 0.021 Uiso d R 1
H H27 0.6833 0.5371 0.5650 0.023 Uiso d R 1
H H22 0.8886 0.4735 0.6588 0.021 Uiso calc R 1
H H24 0.9485 0.3505 1.0341 0.023 Uiso calc R 1
H H26 0.6871 0.5091 1.0955 0.021 Uiso calc R 1

loop_
_atom_site_aniso_label
_atom_site_aniso_U_11
_atom_site_aniso_U_22
_atom_site_aniso_U_33
_atom_site_aniso_U_12
_atom_site_aniso_U_13
_atom_site_aniso_U_23
N11 0.0221(6) 0.0157(5) 0.0209(5) -0.0002(4) -0.0002(4) 0.0024(4)
C12 0.0221(6) 0.0149(6) 0.0213(6) 0.0000(5) 0.0034(5) -0.0003(5)
C13 0.0218(6) 0.0169(6) 0.0168(6) -0.0004(5) 0.0020(5) 0.0011(5)
C14 0.0167(6) 0.0131(6) 0.0197(6) -0.0022(4) -0.0005(5) -0.0004(5)
C15 0.0207(6) 0.0192(6) 0.0190(6) 0.0006(5) 0.0017(5) -0.0030(5)
C16 0.0265(7) 0.0211(6) 0.0173(6) -0.0009(5) 0.0011(5) 0.0013(5)
C17 0.0179(6) 0.0151(6) 0.0202(6) 0.0002(5) -0.0006(5) -0.0015(5)
O1 0.0325(6) 0.0161(5) 0.0274(5) 0.0037(4) -0.0075(4) -0.0062(4)
N17 0.0217(5) 0.0105(5) 0.0196(5) 0.0013(4) -0.0015(4) 0.0006(4)
N27 0.0249(6) 0.0120(5) 0.0195(5) 0.0033(4) -0.0003(4) -0.0001(4)
C27 0.0163(6) 0.0149(6) 0.0210(6) -0.0009(4) 0.0027(5) 0.0014(5)
O2 0.0351(6) 0.0174(5) 0.0224(5) 0.0060(4) 0.0084(4) 0.0015(4)
C21 0.0153(6) 0.0137(6) 0.0195(6) -0.0021(4) -0.0009(5) 0.0003(5)
C22 0.0168(6) 0.0170(6) 0.0189(6) -0.0013(5) -0.0003(5) 0.0006(5)
C23 0.0150(6) 0.0158(6) 0.0223(6) -0.0004(5) 0.0014(5) -0.0024(5)
N3 0.0194(5) 0.0193(5) 0.0243(6) 0.0020(4) 0.0009(4) -0.0024(4)
O31 0.0380(6) 0.0337(6) 0.0304(6) 0.0099(5) 0.0163(5) 0.0044(5)
O32 0.0424(6) 0.0201(5) 0.0302(6) 0.0114(4) 0.0025(5) -0.0013(4)
C24 0.0173(6) 0.0149(6) 0.0246(7) -0.0009(5) -0.0003(5) 0.0018(5)
C25 0.0182(6) 0.0171(6) 0.0187(6) -0.0025(5) 0.0015(5) 0.0024(5)
N5 0.0242(6) 0.0233(6) 0.0232(6) 0.0026(5) 0.0053(5) 0.0061(5)
O51 0.0456(7) 0.0243(5) 0.0364(6) 0.0059(5) 0.0148(5) 0.0144(5)
O52 0.0395(6) 0.0319(6) 0.0217(5) 0.0083(5) 0.0073(4) 0.0017(4)
C26 0.0160(6) 0.0160(6) 0.0198(6) -0.0016(5) 0.0010(5) -0.0007(5)

loop_
_atom_type_symbol
_atom_type_description
_atom_type_scat_dispersion_real
_atom_type_scat_dispersion_imag
_atom_type_scat_source
C C 0.0033 0.0016 'International Tables Vol C Tables 4.2.6.8 and 6.1.1.4'
H H 0.0000 0.0000 'International Tables Vol C Tables 4.2.6.8 and 6.1.1.4'
N N 0.0061 0.0033 'International Tables Vol C Tables 4.2.6.8 and 6.1.1.4'
O O 0.0106 0.0060 'International Tables Vol C Tables 4.2.6.8 and 6.1.1.4'

loop_
_geom_angle_atom_site_label_1
_geom_angle_atom_site_label_2
_geom_angle_atom_site_label_3
_geom_angle
_geom_angle_publ_flag
C12 N11 C16 117.71(11) no
N11 C12 C13 123.30(12) no
N11 C12 H12 118.4 no
C13 C12 H12 118.4 no
C12 C13 C14 118.51(12) no
C12 C13 H13 120.7 no
C14 C13 H13 120.7 no
C13 C14 C15 118.71(12) no
C13 C14 C17 121.55(11) no
C15 C14 C17 119.61(11) no
C16 C15 C14 118.64(12) no
C16 C15 H15 120.7 no
C14 C15 H15 120.7 no
N11 C16 C15 123.09(12) no
N11 C16 H16 118.5 no
C15 C16 H16 118.5 no
O1 C17 N17 122.89(12) no
O1 C17 C14 122.47(12) no
N17 C17 C14 114.58(11) no
C17 N17 N27 115.02(10) no
C17 N17 H17 119.0 no
N27 N17 H17 115.7 no
C27 N27 N17 118.68(10) no
C27 N27 H27 123.8 no
N17 N27 H27 114.1 no
O2 C27 N27 122.97(12) no
O2 C27 C21 121.42(12) no
N27 C27 C21 115.55(11) no
C26 C21 C22 120.21(12) no
C26 C21 C27 117.23(11) no
C22 C21 C27 122.55(11) no
C23 C22 C21 118.63(12) no
C23 C22 H22 120.7 no
C21 C22 H22 120.7 no
C22 C23 C24 123.07(12) no
C22 C23 N3 118.39(12) no
C24 C23 N3 118.54(11) no
O31 N3 O32 124.31(12) no
O31 N3 C23 117.79(11) no
O32 N3 C23 117.90(11) no
C25 C24 C23 116.43(12) no
C25 C24 H24 121.8 no
C23 C24 H24 121.8 no
C24 C25 C26 123.34(12) no
C24 C25 N5 117.65(11) no
C26 C25 N5 119.00(11) no
O51 N5 O52 124.90(12) no
O51 N5 C25 117.47(11) no
O52 N5 C25 117.63(11) no
C25 C26 C21 118.26(12) no
C25 C26 H26 120.9 no
C21 C26 H26 120.9 no

loop_
_geom_bond_atom_site_label_1
_geom_bond_atom_site_label_2
_geom_bond_distance
_geom_bond_publ_flag
N11 C12 1.3366(17) no
N11 C16 1.3432(17) no
C12 C13 1.3885(18) no
C12 H12 0.95 no
C13 C14 1.3897(18) no
C13 H13 0.95 no
C14 C15 1.3919(18) no
C14 C17 1.4988(17) no
C15 C16 1.3856(19) no
C15 H15 0.95 no
C16 H16 0.95 no
C17 O1 1.2292(16) no
C17 N17 1.3501(17) no
N17 N27 1.3926(14) no
N17 H17 0.8801 no
N27 C27 1.3491(17) no
N27 H27 0.8796 no
C27 O2 1.2249(16) no
C27 C21 1.5012(17) no
C21 C26 1.3914(18) no
C21 C22 1.3976(18) no
C22 C23 1.3822(18) no
C22 H22 0.95 no
C23 C24 1.3823(18) no
C23 N3 1.4718(16) no
N3 O31 1.2213(16) no
N3 O32 1.2272(15) no
C24 C25 1.3808(18) no
C24 H24 0.95 no
C25 C26 1.3883(18) no
C25 N5 1.4702(17) no
N5 O51 1.2216(15) no
N5 O52 1.2270(16) no
C26 H26 0.95 no

loop_
_geom_hbond_atom_site_label_D
_geom_hbond_atom_site_label_H
_geom_hbond_atom_site_label_A
_geom_hbond_site_symmetry_A
_geom_hbond_distance_DH
_geom_hbond_distance_HA
_geom_hbond_distance_DA
_geom_hbond_angle_DHA
_geom_hbond_publ_flag
N17 H17 N11 4_565 0.88 1.94 2.8194(16) 175 y
C12 H12 O2 4_464 0.95 2.50 3.2615(16) 137 y
C13 H13 O51 3_667 0.95 2.49 3.1956(17) 131 y
C15 H15 O2 1_554 0.95 2.40 3.3415(16) 172 y

loop_
_geom_torsion_atom_site_label_1
_geom_torsion_atom_site_label_2
_geom_torsion_atom_site_label_3
_geom_torsion_atom_site_label_4
_geom_torsion
_geom_torsion_publ_flag
C16 N11 C12 C13 -0.13(19) no
N11 C12 C13 C14 -1.6(2) no
C12 C13 C14 C15 1.72(19) no
C12 C13 C14 C17 -174.12(12) no
C13 C14 C15 C16 -0.25(19) no
C17 C14 C15 C16 175.67(12) no
C12 N11 C16 C15 1.7(2) no
C14 C15 C16 N11 -1.6(2) no
C13 C14 C17 O1 145.18(14) no
C15 C14 C17 O1 -30.62(19) no
C13 C14 C17 N17 -32.02(17) no
C15 C14 C17 N17 152.18(12) no
O1 C17 N17 N27 5.43(19) no
C14 C17 N17 N27 -177.39(10) no
C17 N17 N27 C27 -156.24(12) no
N17 N27 C27 O2 -5.06(19) no
N17 N27 C27 C21 177.66(10) no
O2 C27 C21 C26 17.69(18) no
N27 C27 C21 C26 -164.99(11) no
O2 C27 C21 C22 -161.97(12) no
N27 C27 C21 C22 15.36(17) no
C26 C21 C22 C23 2.04(18) no
C27 C21 C22 C23 -178.31(11) no
C21 C22 C23 C24 0.13(19) no
C21 C22 C23 N3 179.50(11) no
C22 C23 N3 O31 5.25(18) no
C24 C23 N3 O31 -175.36(12) no
C22 C23 N3 O32 -174.27(12) no
C24 C23 N3 O32 5.13(18) no
C22 C23 C24 C25 -1.78(19) no
N3 C23 C24 C25 178.86(11) no
C23 C24 C25 C26 1.34(19) no
C23 C24 C25 N5 -178.23(11) no
C24 C25 N5 O51 -18.90(18) no
C26 C25 N5 O51 161.51(12) no
C24 C25 N5 O52 160.78(12) no
C26 C25 N5 O52 -18.81(18) no
C24 C25 C26 C21 0.72(19) no
N5 C25 C26 C21 -179.71(11) no
C22 C21 C26 C25 -2.44(18) no
C27 C21 C26 C25 177.90(11) no

loop_
_cod_related_entry_id
_cod_related_entry_database
_cod_related_entry_code
1 ChemSpider 3080079
